data_7109851
loop_
_publ_author_name
'Elise M. Rochette'
'William Lewis'
'Al G. Dossetter'
'Robert A. Stockman'

_publ_section_title
;
 Highly diastereoselective radical cyclisations of chiral sulfinimines
;
_journal_name_full Chem.Commun.
_journal_page_first 9395
_journal_paper_doi 10.1039/c3cc45452e
_journal_volume 49
_journal_year 2013
_chemical_absolute_configuration ad
_chemical_formula_moiety 'C19 H29 N O S'
_chemical_formula_sum 'C19 H29 N O S'
_chemical_formula_weight 319.49
_chemical_name_systematic
;
 ?
;
_space_group_crystal_system trigonal
_space_group_IT_number 144
_space_group_name_Hall 'P 31'
_space_group_name_H-M_alt 'P 31'
_symmetry_space_group_name_Hall 'P 31'
_symmetry_space_group_name_H-M 'P 31'
_atom_sites_solution_hydrogens mixed
_atom_sites_solution_primary iterative
_atom_sites_solution_secondary difmap
_audit_creation_date 2013-05-20
_audit_creation_method
;
  Olex2 1.2
  (compiled Apr 23 2013 17:59:47, GUI svn.r4466)
;
_cell_angle_alpha 90
_cell_angle_beta 90
_cell_angle_gamma 120
_cell_formula_units_Z 9
_cell_length_a 20.64863(14)
_cell_length_b 20.64863(14)
_cell_length_c 11.23270(10)
_cell_measurement_reflns_used 37205
_cell_measurement_temperature 120(2)
_cell_measurement_theta_max 77.7060
_cell_measurement_theta_min 4.2630
_cell_volume 4147.60(5)
_computing_cell_refinement
;
CrysAlisPro, Agilent Technologies,
Version 1.171.36.28a (release 18-03-2013 CrysAlis171 .NET)
(compiled Mar 18 2013,11:47:30)
;
_computing_data_collection
;
CrysAlisPro, Agilent Technologies,
Version 1.171.36.28a (release 18-03-2013 CrysAlis171 .NET)
(compiled Mar 18 2013,11:47:30)
;
_computing_data_reduction
;
CrysAlisPro, Agilent Technologies,
Version 1.171.36.28a (release 18-03-2013 CrysAlis171 .NET)
(compiled Mar 18 2013,11:47:30)
;
_computing_molecular_graphics
;
O. V. Dolomanov, L. J. Bourhis, R. J. Gildea, J. A. K. Howard and H. Puschmann,
OLEX2: a complete structure solution, refinement and analysis program.
J. Appl. Cryst. (2009). 42, 339-341.
;
_computing_publication_material
;
O. V. Dolomanov, L. J. Bourhis, R. J. Gildea, J. A. K. Howard and H. Puschmann,
OLEX2: a complete structure solution, refinement and analysis program.
J. Appl. Cryst. (2009). 42, 339-341.
;
_computing_structure_refinement
;
SHELXL, G.M. Sheldrick, Acta Cryst.
(2008). A64, 112-122
;
_computing_structure_solution
;
olex2.solve (L.J. Bourhis, O.V. Dolomanov, R.J. Gildea, J.A.K. Howard,
H. Puschmann, in preparation, 2011)
;
_diffrn_ambient_temperature 120(2)
_diffrn_detector_area_resol_mean 10.6296
_diffrn_measured_fraction_theta_full 0.9992
_diffrn_measured_fraction_theta_max 0.9615
_diffrn_measurement_details
;
  1 omega  -92.00   -2.00   1.0000    5.0000
omega____ theta____ kappa____ phi______ frames
    -      -38.5000  125.0000   30.0000 90

  2 omega  -55.00  -18.00   1.0000    5.0000
omega____ theta____ kappa____ phi______ frames
    -      -38.5000   45.0000 -120.0000 37

  3 omega  -53.00   31.00   1.0000    5.0000
omega____ theta____ kappa____ phi______ frames
    -      -38.5000   45.0000   30.0000 84

  4 omega   10.00   43.00   1.0000    5.0000
omega____ theta____ kappa____ phi______ frames
    -       39.1804   77.0000 -180.0000 33

  5 omega   42.00   94.00   1.0000    5.0000
omega____ theta____ kappa____ phi______ frames
    -       39.1804   38.0000 -120.0000 52

  6 omega   48.00   75.00   1.0000    5.0000
omega____ theta____ kappa____ phi______ frames
    -       39.1804   19.0000 -150.0000 27

  7 omega   14.00   88.00   1.0000    5.0000
omega____ theta____ kappa____ phi______ frames
    -       39.1804   57.0000  -90.0000 74

  8 omega   79.00  105.00   1.0000   20.0000
omega____ theta____ kappa____ phi______ frames
    -      110.0000   81.0000  137.0488 26

  9 omega  117.00  163.00   1.0000   20.0000
omega____ theta____ kappa____ phi______ frames
    -      110.0000   61.0000  122.8287 46

 10 omega  138.00  164.00   1.0000   20.0000
omega____ theta____ kappa____ phi______ frames
    -      110.0000   66.0000  132.9894 26

 11 omega   78.00  104.00   1.0000   20.0000
omega____ theta____ kappa____ phi______ frames
    -      110.0000   85.0000 -150.7737 26

 12 omega   43.00   72.00   1.0000   20.0000
omega____ theta____ kappa____ phi______ frames
    -      110.0000 -111.0000  -90.0000 29

 13 omega   83.00  115.00   1.0000   20.0000
omega____ theta____ kappa____ phi______ frames
    -      110.0000 -111.0000  -90.0000 32

 14 omega   33.00   66.00   1.0000   20.0000
omega____ theta____ kappa____ phi______ frames
    -      110.0000  -94.0000   30.0000 33

 15 omega   78.00  119.00   1.0000   20.0000
omega____ theta____ kappa____ phi______ frames
    -      110.0000   83.0000 -178.6685 41

 16 omega   84.00  111.00   1.0000   20.0000
omega____ theta____ kappa____ phi______ frames
    -      110.0000   66.0000 -153.2656 27

 17 omega   86.00  111.00   1.0000   20.0000
omega____ theta____ kappa____ phi______ frames
    -      110.0000   61.0000  122.8287 25

 18 omega   47.00  118.00   1.0000   20.0000
omega____ theta____ kappa____ phi______ frames
    -      110.0000  -61.0000  -60.0000 71

 19 omega   80.00  106.00   1.0000   20.0000
omega____ theta____ kappa____ phi______ frames
    -      110.0000   77.0000 -150.0000 26

 20 omega   88.00  173.00   1.0000   20.0000
omega____ theta____ kappa____ phi______ frames
    -      110.0000   45.0000  -30.0000 85

 21 omega   84.00  125.00   1.0000   20.0000
omega____ theta____ kappa____ phi______ frames
    -      110.0000   61.0000 -180.0000 41

 22 omega  150.00  176.00   1.0000   20.0000
omega____ theta____ kappa____ phi______ frames
    -      110.0000   61.0000 -180.0000 26

 23 omega   38.00   83.00   1.0000   20.0000
omega____ theta____ kappa____ phi______ frames
    -      110.0000  -29.0000  -79.0000 45

 24 omega   80.00  106.00   1.0000   20.0000
omega____ theta____ kappa____ phi______ frames
    -      110.0000   77.0000 -180.0000 26

 25 omega   80.00  105.00   1.0000   20.0000
omega____ theta____ kappa____ phi______ frames
    -      110.0000   77.0000  150.0000 25

 26 omega  116.00  141.00   1.0000   20.0000
omega____ theta____ kappa____ phi______ frames
    -      110.0000   77.0000  150.0000 25

 27 omega   45.00   96.00   1.0000   20.0000
omega____ theta____ kappa____ phi______ frames
    -      110.0000  -45.0000   30.0000 51

 28 omega   84.00  118.00   1.0000   20.0000
omega____ theta____ kappa____ phi______ frames
    -      110.0000   61.0000  150.0000 34

 29 omega   80.00  106.00   1.0000   20.0000
omega____ theta____ kappa____ phi______ frames
    -      110.0000 -111.0000 -180.0000 26

 30 omega   75.00  101.00   1.0000   20.0000
omega____ theta____ kappa____ phi______ frames
    -      110.0000  -94.0000   30.0000 26

 31 omega  118.00  176.00   1.0000   20.0000
omega____ theta____ kappa____ phi______ frames
    -      110.0000   85.0000  125.0532 58

 32 omega   75.00  100.00   1.0000   20.0000
omega____ theta____ kappa____ phi______ frames
    -      110.0000 -111.0000 -150.0000 25

 33 omega   38.00   72.00   1.0000   20.0000
omega____ theta____ kappa____ phi______ frames
    -      110.0000 -111.0000 -150.0000 34

 34 omega   64.00   90.00   1.0000   20.0000
omega____ theta____ kappa____ phi______ frames
    -      110.0000  -30.0000  120.0000 26

 35 omega  132.00  164.00   1.0000   20.0000
omega____ theta____ kappa____ phi______ frames
    -      110.0000   30.0000 -120.0000 32

 36 omega   89.00  177.00   1.0000   20.0000
omega____ theta____ kappa____ phi______ frames
    -      110.0000   45.0000 -180.0000 88

 37 omega   92.00  118.00   1.0000   20.0000
omega____ theta____ kappa____ phi______ frames
    -      110.0000   45.0000  150.0000 26

 38 omega  149.00  178.00   1.0000   20.0000
omega____ theta____ kappa____ phi______ frames
    -      110.0000   61.0000    0.0000 29

 39 omega   88.00  135.00   1.0000   20.0000
omega____ theta____ kappa____ phi______ frames
    -      110.0000   61.0000    0.0000 47

 40 omega   73.00   98.00   1.0000   20.0000
omega____ theta____ kappa____ phi______ frames
    -      110.0000  -45.0000   60.0000 25

 41 omega   78.00  103.00   1.0000   20.0000
omega____ theta____ kappa____ phi______ frames
    -      110.0000   85.0000  125.0532 25

 42 omega   83.00  173.00   1.0000   20.0000
omega____ theta____ kappa____ phi______ frames
    -      110.0000   64.0000 -172.3706 90

 43 omega   84.00  110.00   1.0000   20.0000
omega____ theta____ kappa____ phi______ frames
    -      110.0000   61.0000 -150.0000 26

 44 omega   86.00  119.00   1.0000   20.0000
omega____ theta____ kappa____ phi______ frames
    -      110.0000  -61.0000   60.0000 33

 45 omega   83.00  109.00   1.0000   20.0000
omega____ theta____ kappa____ phi______ frames
    -      110.0000   66.0000  132.9894 26

 46 omega   86.00  111.00   1.0000   20.0000
omega____ theta____ kappa____ phi______ frames
    -      110.0000   56.0000  176.2770 25

 47 omega -109.00  -50.00   1.0000    5.0000
omega____ theta____ kappa____ phi______ frames
    -      -38.5000 -160.0000   55.0000 59

 48 omega   14.00  108.00   1.0000    5.0000
omega____ theta____ kappa____ phi______ frames
    -       39.1804   57.0000  -30.0000 94

 49 omega   19.00  110.00   1.0000    5.0000
omega____ theta____ kappa____ phi______ frames
    -       39.1804   38.0000 -180.0000 91

 50 omega    9.00  111.00   1.0000    5.0000
omega____ theta____ kappa____ phi______ frames
    -       39.1804   77.0000 -120.0000 102

 51 omega    2.00   93.00   1.0000    5.0000
omega____ theta____ kappa____ phi______ frames
    -       39.1804 -125.0000  -30.0000 91

 52 omega   14.00  108.00   1.0000    5.0000
omega____ theta____ kappa____ phi______ frames
    -       39.1804   57.0000   30.0000 94

 53 omega    9.00  111.00   1.0000    5.0000
omega____ theta____ kappa____ phi______ frames
    -       39.1804   77.0000   60.0000 102

 54 omega   80.00  105.00   1.0000   20.0000
omega____ theta____ kappa____ phi______ frames
    -      110.0000   77.0000   90.0000 25

 55 omega   36.00  115.00   1.0000   20.0000
omega____ theta____ kappa____ phi______ frames
    -      110.0000 -108.0000   78.0000 79

 56 omega   84.00  178.00   1.0000   20.0000
omega____ theta____ kappa____ phi______ frames
    -      110.0000   61.0000   30.0000 94

 57 omega   88.00  178.00   1.0000   20.0000
omega____ theta____ kappa____ phi______ frames
    -      110.0000   45.0000  -90.0000 90

 58 omega   80.00  178.00   1.0000   20.0000
omega____ theta____ kappa____ phi______ frames
    -      110.0000   77.0000   60.0000 98
;
_diffrn_measurement_device_type 'GV1000, Atlas'
_diffrn_measurement_method '\w scans'
_diffrn_orient_matrix_UB_11 0.0505923000
_diffrn_orient_matrix_UB_12 -0.0279764000
_diffrn_orient_matrix_UB_13 0.0522384000
_diffrn_orient_matrix_UB_21 -0.0666722000
_diffrn_orient_matrix_UB_22 -0.0805472000
_diffrn_orient_matrix_UB_23 0.0009012000
_diffrn_orient_matrix_UB_31 0.0203921000
_diffrn_orient_matrix_UB_32 -0.0121109000
_diffrn_orient_matrix_UB_33 -0.1268471000
_diffrn_radiation_monochromator mirror
_diffrn_radiation_type 'Cu K\a'
_diffrn_radiation_wavelength 1.5418
_diffrn_reflns_av_R_equivalents 0.0286
_diffrn_reflns_av_unetI/netI 0.0170
_diffrn_reflns_Laue_measured_fraction_full 1.000
_diffrn_reflns_Laue_measured_fraction_max 0.995
_diffrn_reflns_limit_h_max 26
_diffrn_reflns_limit_h_min -25
_diffrn_reflns_limit_k_max 26
_diffrn_reflns_limit_k_min -26
_diffrn_reflns_limit_l_max 13
_diffrn_reflns_limit_l_min -14
_diffrn_reflns_number 71755
_diffrn_reflns_point_group_measured_fraction_full 0.970
_diffrn_reflns_point_group_measured_fraction_max 0.962
_diffrn_reflns_theta_full 67.684
_diffrn_reflns_theta_max 78.417
_diffrn_reflns_theta_min 2.471
_diffrn_source 'GV1000 (Cu) X-ray Source'
_exptl_absorpt_coefficient_mu 1.557
_exptl_absorpt_correction_T_max 1.040
_exptl_absorpt_correction_T_min 0.708
_exptl_absorpt_correction_type gaussian
_exptl_absorpt_process_details
;
CrysAlisPro, Agilent Technologies,
Version 1.171.36.28a (release 18-03-2013 CrysAlis171 .NET)
(compiled Mar 18 2013,11:47:30)
Numerical absorption correction based on gaussian integration over
            a multifaceted crystal model
;
_exptl_crystal_colour 'clear colourless'
_exptl_crystal_colour_lustre clear
_exptl_crystal_colour_primary colourless
_exptl_crystal_density_diffrn 1.151
_exptl_crystal_description plank
_exptl_crystal_F_000 1566
_exptl_crystal_size_max 0.3939
_exptl_crystal_size_mid 0.136
_exptl_crystal_size_min 0.0656
_refine_diff_density_max 0.342
_refine_diff_density_min -0.262
_refine_diff_density_rms 0.042
_refine_ls_abs_structure_details
;
 Flack x determined using 5030 quotients [(I+)-(I-)]/[(I+)+(I-)]
 (Parsons and Flack (2004), Acta Cryst. A60, s61).
;
_refine_ls_abs_structure_Flack -0.004(4)
_refine_ls_extinction_method none
_refine_ls_goodness_of_fit_ref 1.046
_refine_ls_hydrogen_treatment mixed
_refine_ls_matrix_type full
_refine_ls_number_parameters 654
_refine_ls_number_reflns 11429
_refine_ls_number_restraints 99
_refine_ls_restrained_S_all 1.058
_refine_ls_R_factor_all 0.0453
_refine_ls_R_factor_gt 0.0432
_refine_ls_shift/su_max 0.001
_refine_ls_shift/su_mean 0.000
_refine_ls_structure_factor_coef Fsqd
_refine_ls_weighting_details
;
 w=1/[\s^2^(Fo^2^)+(0.0840P)^2^+0.6129P]
 where P=(Fo^2^+2Fc^2^)/3
;
_refine_ls_weighting_scheme calc
_refine_ls_wR_factor_gt 0.1220
_refine_ls_wR_factor_ref 0.1251
_reflns_Friedel_coverage 0.933
_reflns_Friedel_fraction_full 0.939
_reflns_Friedel_fraction_max 0.928
_reflns_number_gt 10908
_reflns_number_total 11429
_reflns_threshold_expression 'I > 2\s(I)'
_cod_data_source_file c3cc45452e.txt
_cod_data_source_block 8b
_cod_original_cell_volume 4147.60(7)
_cod_database_code 7109851
_nottingham_internal_coll_name GPRSCH
_nottingham_internal_coll_number 12456
_nottingham_internal_coll_client ER/RS
_nottingham_internal_coll_type custom
_nottingham_internal_coll_frame_time '5 & 20'
_nottingham_internal_coll_frame_width 1
_nottingham_internal_coll_frame_method '\w scans'
_nottingham_internal_coll_user WL
_nottingham_internal_coll_location NOTTS
_nottingham_internal_process_user WL
_nottingham_internal_solution_user WL
_nottingham_internal_refinement_user WL
_nottingham_internal_validation_user WL
_nottingham_internal_validation_date 19/5/2013
_chemical_oxdiff_formula 'C19 H29 N O S'
_chemical_oxdiff_usercomment 'ERRSCF #12456 IN FOMBLIN FILM ON MICROMOUNT FOR ER/RS'
_reflns_odcompleteness_completeness 99.92
_reflns_odcompleteness_iscentric 1
_reflns_odcompleteness_theta 77.17
_olex2_refinement_description
;
1. Fixed Uiso
 At 1.2 times of:
  All C(H) groups, All C(H,H) groups, All N(H) groups
 At 1.5 times of:
  All C(H,H,H) groups
2. Restrained distances
 N39-H39 = N1-H1 = N20-H20
 0.91 with sigma of 0.02
 C48-C42 \\sim C48A-C42A \\sim C42-C44 \\sim C42A-C44A
 with sigma of 0.02
 C44-C45 \\sim C44A-C45A \\sim C48A-C47A \\sim C47-C48
 with sigma of 0.02
 C45-C46 \\sim C46A-C45A \\sim C46A-C47A \\sim C47-C46
 with sigma of 0.02
3. Uiso/Uaniso restraints and constraints
C42A \\sim C48A \\sim C43A \\sim C39A \\sim C44A \\sim C46A 
\\sim C45A \\sim C47A \\sim C41A \\sim C40A: 
within 2A with sigma of 0.01 and sigma for terminal atoms of 0.02
C39 \\sim C43 \\sim C47 \\sim C40 \\sim C42 \\sim C48 \\sim C46 
\\sim C44 \\sim C41 \\sim C45: 
within 2A with sigma of 0.01 and sigma for terminal atoms of 0.02
4. Others
 Sof(C39A)=Sof(H39A)=Sof(C40A)=Sof(H40A)=Sof(H40B)=Sof(C41A)=Sof(H41C)=
 Sof(H41D)=Sof(C42A)=Sof(C43A)=Sof(H43A)=Sof(H43B)=Sof(C44A)=Sof(H44C)=
 Sof(H44D)=Sof(C45A)=Sof(H45C)=Sof(H45D)=Sof(C46A)=Sof(H46C)=Sof(H46D)=
 Sof(C47A)=Sof(H47C)=Sof(H47D)=Sof(C48A)=Sof(H48C)=Sof(H48D)=1-FVAR(1)
 Sof(C39)=Sof(H39B)=Sof(C40)=Sof(H40C)=Sof(H40D)=Sof(C41)=Sof(H41A)=Sof(H41B)=
 Sof(C42)=Sof(C43)=Sof(H43C)=Sof(H43D)=Sof(C44)=Sof(H44A)=Sof(H44B)=Sof(C45)=
 Sof(H45A)=Sof(H45B)=Sof(C46)=Sof(H46A)=Sof(H46B)=Sof(C47)=Sof(H47A)=Sof(H47B)=
 Sof(C48)=Sof(H48A)=Sof(H48B)=FVAR(1)
5.a Ternary CH refined with riding coordinates:
 C1(H1A), C20(H20A), C39A(H39A), C39(H39B)
5.b Secondary CH2 refined with riding coordinates:
 C2(H2A,H2B), C3(H3A,H3B), C5(H5A,H5B), C6(H6A,H6B), C7(H7A,H7B), C8(H8A,H8B),
 C9(H9A,H9B), C10(H10A,H10B), C21(H21A,H21B), C22(H22A,H22B), C24(H24A,H24B),
 C25(H25A,H25B), C26(H26A,H26B), C27(H27A,H27B), C28(H28A,H28B), C29(H29A,H29B),
  C40A(H40A,H40B), C40(H40C,H40D), C41(H41A,H41B), C41A(H41C,H41D), C43A(H43A,
 H43B), C43(H43C,H43D), C44(H44A,H44B), C44A(H44C,H44D), C45(H45A,H45B),
 C45A(H45C,H45D), C46(H46A,H46B), C46A(H46C,H46D), C47(H47A,H47B), C47A(H47C,
 H47D), C48(H48A,H48B), C48A(H48C,H48D)
5.c Aromatic/amide H refined with riding coordinates:
 C13(H13), C15(H15), C32(H32), C34(H34), C51(H51), C53(H53)
5.d Idealised Me refined as rotating group:
 C17(H17A,H17B,H17C), C18(H18A,H18B,H18C), C19(H19A,H19B,H19C), C36(H36A,H36B,
 H36C), C37(H37A,H37B,H37C), C38(H38A,H38B,H38C), C55(H55A,H55B,H55C), C56(H56A,
 H56B,H56C), C57(H57A,H57B,H57C)
;
_shelx_space_group_comment
;
The symmetry employed for this shelxl refinement is uniquely defined
by the following loop, which should always be used as a source of
symmetry information in preference to the above space-group names.
They are only intended as comments.
;
_shelxl_version_number 2013-2

loop_
_space_group_symop_operation_xyz
'x, y, z'
'-y, x-y, z+1/3'
'-x+y, -x, z+2/3'

loop_
_atom_site_label
_atom_site_type_symbol
_atom_site_fract_x
_atom_site_fract_y
_atom_site_fract_z
_atom_site_U_iso_or_equiv
_atom_site_adp_type
_atom_site_occupancy
_atom_site_site_symmetry_order
_atom_site_calc_flag
_atom_site_refinement_flags_posn
_atom_site_refinement_flags_adp
_atom_site_refinement_flags_occupancy
_atom_site_disorder_assembly
_atom_site_disorder_group
S1 S 0.77018(4) 0.42084(4) 0.87469(6) 0.03926(15) Uani 1 1 d . . . . .
O1 O 0.72884(13) 0.36195(14) 0.9654(2) 0.0492(5) Uani 1 1 d . . . . .
N1 N 0.72063(14) 0.41205(14) 0.7547(2) 0.0384(5) Uani 1 1 d D . . . .
H1 H 0.700(2) 0.3671(15) 0.725(3) 0.046 Uiso 1 1 d D U . . .
C1 C 0.67133(16) 0.44415(17) 0.7611(3) 0.0389(6) Uani 1 1 d . . . . .
H1A H 0.6958 0.4896 0.8129 0.047 Uiso 1 1 calc R U . . .
C2 C 0.59185(18) 0.39372(19) 0.8063(3) 0.0465(7) Uani 1 1 d . . . . .
H2A H 0.5678 0.3446 0.7657 0.056 Uiso 1 1 calc R U . . .
H2B H 0.5910 0.3860 0.8934 0.056 Uiso 1 1 calc R U . . .
C3 C 0.55418(19) 0.4386(2) 0.7735(3) 0.0509(7) Uani 1 1 d . . . . .
H3A H 0.5637 0.4765 0.8353 0.061 Uiso 1 1 calc R U . . .
H3B H 0.4995 0.4052 0.7655 0.061 Uiso 1 1 calc R U . . .
C4 C 0.58907(16) 0.47710(17) 0.6521(3) 0.0391(6) Uani 1 1 d . . . . .
C5 C 0.65896(17) 0.46752(18) 0.6386(3) 0.0423(6) Uani 1 1 d . . . . .
H5A H 0.6497 0.4287 0.5787 0.051 Uiso 1 1 calc R U . . .
H5B H 0.7031 0.5151 0.6137 0.051 Uiso 1 1 calc R U . . .
C6 C 0.61155(18) 0.56013(19) 0.6568(3) 0.0485(7) Uani 1 1 d . . . . .
H6A H 0.5676 0.5643 0.6805 0.058 Uiso 1 1 calc R U . . .
H6B H 0.6507 0.5857 0.7181 0.058 Uiso 1 1 calc R U . . .
C7 C 0.6409(2) 0.5993(2) 0.5368(4) 0.0589(9) Uani 1 1 d . . . . .
H7A H 0.6514 0.6516 0.5427 0.071 Uiso 1 1 calc R U . . .
H7B H 0.6884 0.6008 0.5178 0.071 Uiso 1 1 calc R U . . .
C8 C 0.5852(2) 0.5598(2) 0.4372(4) 0.0611(9) Uani 1 1 d . . . . .
H8A H 0.5400 0.5639 0.4506 0.073 Uiso 1 1 calc R U . . .
H8B H 0.6076 0.5841 0.3603 0.073 Uiso 1 1 calc R U . . .
C9 C 0.5635(2) 0.4783(2) 0.4321(3) 0.0551(8) Uani 1 1 d . . . . .
H9A H 0.6078 0.4742 0.4102 0.066 Uiso 1 1 calc R U . . .
H9B H 0.5250 0.4528 0.3699 0.066 Uiso 1 1 calc R U . . .
C10 C 0.53336(18) 0.44019(18) 0.5504(3) 0.0457(6) Uani 1 1 d . . . . .
H10A H 0.5203 0.3872 0.5441 0.055 Uiso 1 1 calc R U . . .
H10B H 0.4870 0.4412 0.5690 0.055 Uiso 1 1 calc R U . . .
C11 C 0.83867(15) 0.40135(17) 0.8088(2) 0.0389(5) Uani 1 1 d . . . . .
C12 C 0.90581(17) 0.46430(18) 0.7750(3) 0.0448(6) Uani 1 1 d . . . . .
C13 C 0.96498(18) 0.4545(2) 0.7394(3) 0.0511(7) Uani 1 1 d . . . . .
H13 H 1.0109 0.4970 0.7166 0.061 Uiso 1 1 calc R U . . .
C14 C 0.9586(2) 0.3847(2) 0.7362(3) 0.0548(8) Uani 1 1 d . . . . .
C15 C 0.8909(2) 0.3235(2) 0.7678(3) 0.0510(7) Uani 1 1 d . . . . .
H15 H 0.8858 0.2752 0.7644 0.061 Uiso 1 1 calc R U . . .
C16 C 0.82963(17) 0.32996(18) 0.8045(3) 0.0435(6) Uani 1 1 d . . . . .
C17 C 0.9147(2) 0.5409(2) 0.7689(4) 0.0632(9) Uani 1 1 d . . . . .
H17A H 0.8909 0.5453 0.6962 0.095 Uiso 1 1 calc R U . . .
H17B H 0.9680 0.5785 0.7679 0.095 Uiso 1 1 calc R U . . .
H17C H 0.8909 0.5489 0.8385 0.095 Uiso 1 1 calc R U . . .
C18 C 1.0247(3) 0.3770(3) 0.6968(5) 0.0816(14) Uani 1 1 d . . . . .
H18A H 1.0113 0.3243 0.7006 0.122 Uiso 1 1 calc R U . . .
H18B H 1.0673 0.4066 0.7496 0.122 Uiso 1 1 calc R U . . .
H18C H 1.0383 0.3952 0.6149 0.122 Uiso 1 1 calc R U . . .
C19 C 0.7569(2) 0.2597(2) 0.8335(4) 0.0556(8) Uani 1 1 d . . . . .
H19A H 0.7458 0.2593 0.9184 0.083 Uiso 1 1 calc R U . . .
H19B H 0.7615 0.2158 0.8146 0.083 Uiso 1 1 calc R U . . .
H19C H 0.7164 0.2584 0.7863 0.083 Uiso 1 1 calc R U . . .
S20 S 0.89060(4) 0.91243(4) 0.15578(7) 0.04640(17) Uani 1 1 d . . . . .
O20 O 0.94482(16) 0.93391(14) 0.0563(2) 0.0551(6) Uani 1 1 d . . . . .
N20 N 0.92364(17) 0.96779(16) 0.2727(3) 0.0485(6) Uani 1 1 d D . . . .
H20 H 0.9624(19) 0.969(3) 0.308(4) 0.058 Uiso 1 1 d D U . . .
C20 C 0.9234(2) 1.0383(2) 0.2722(3) 0.0552(8) Uani 1 1 d . . . . .
H20A H 0.8817 1.0330 0.2201 0.066 Uiso 1 1 calc R U . . .
C21 C 0.9972(3) 1.1073(2) 0.2312(4) 0.0669(10) Uani 1 1 d . . . . .
H21A H 1.0400 1.0996 0.2474 0.080 Uiso 1 1 calc R U . . .
H21B H 0.9955 1.1154 0.1447 0.080 Uiso 1 1 calc R U . . .
C22 C 1.0055(2) 1.1740(2) 0.3005(4) 0.0622(9) Uani 1 1 d . . . . .
H22A H 1.0047 1.2112 0.2457 0.075 Uiso 1 1 calc R U . . .
H22B H 1.0535 1.1983 0.3445 0.075 Uiso 1 1 calc R U . . .
C23 C 0.9385(2) 1.1445(2) 0.3894(3) 0.0529(7) Uani 1 1 d . . . . .
C24 C 0.9127(2) 1.0609(2) 0.3974(3) 0.0520(7) Uani 1 1 d . . . . .
H24A H 0.9433 1.0520 0.4560 0.062 Uiso 1 1 calc R U . . .
H24B H 0.8596 1.0319 0.4216 0.062 Uiso 1 1 calc R U . . .
C25 C 0.8781(2) 1.1583(3) 0.3377(4) 0.0630(9) Uani 1 1 d . . . A 1
H25A H 0.9011 1.2119 0.3163 0.076 Uiso 1 1 calc R U . A 1
H25B H 0.8588 1.1289 0.2634 0.076 Uiso 1 1 calc R U . A 1
C26 C 0.8141(3) 1.1385(3) 0.4191(4) 0.0742(12) Uani 1 1 d . . . A 1
H26A H 0.7859 1.0837 0.4309 0.089 Uiso 1 1 calc R U . A 1
H26B H 0.7799 1.1534 0.3822 0.089 Uiso 1 1 calc R U . A 1
C27 C 0.8400(3) 1.1771(3) 0.5401(4) 0.0669(10) Uani 1 1 d . . . A 1
H27A H 0.8620 1.2318 0.5301 0.080 Uiso 1 1 calc R U . A 1
H27B H 0.7965 1.1591 0.5942 0.080 Uiso 1 1 calc R U . A 1
C28 C 0.8981(3) 1.1607(3) 0.5949(4) 0.0645(10) Uani 1 1 d . . . A 1
H28A H 0.9167 1.1884 0.6707 0.077 Uiso 1 1 calc R U . A 1
H28B H 0.8748 1.1066 0.6123 0.077 Uiso 1 1 calc R U . A 1
C29 C 0.9631(2) 1.1842(2) 0.5088(4) 0.0571(8) Uani 1 1 d . . . A 1
H29A H 0.9878 1.2388 0.4958 0.069 Uiso 1 1 calc R U . A 1
H29B H 1.0002 1.1732 0.5450 0.069 Uiso 1 1 calc R U . A 1
C30 C 0.88459(18) 0.83104(17) 0.2264(3) 0.0462(6) Uani 1 1 d . . . . .
C31 C 0.94378(19) 0.81658(18) 0.2306(3) 0.0481(7) Uani 1 1 d . . . . .
C32 C 0.9314(2) 0.7507(2) 0.2860(3) 0.0572(8) Uani 1 1 d . . . . .
H32 H 0.9718 0.7412 0.2917 0.069 Uiso 1 1 calc R U . . .
C33 C 0.8633(3) 0.69918(19) 0.3323(3) 0.0611(10) Uani 1 1 d . . . . .
C34 C 0.8053(2) 0.7149(2) 0.3266(4) 0.0664(11) Uani 1 1 d . . . . .
H34 H 0.7579 0.6799 0.3587 0.080 Uiso 1 1 calc R U . . .
C35 C 0.8145(2) 0.7803(2) 0.2753(4) 0.0577(8) Uani 1 1 d . . . . .
C36 C 1.0203(2) 0.8682(2) 0.1815(4) 0.0589(8) Uani 1 1 d . . . . .
H36A H 1.0179 0.8687 0.0944 0.088 Uiso 1 1 calc R U . . .
H36B H 1.0546 0.8508 0.2060 0.088 Uiso 1 1 calc R U . . .
H36C H 1.0383 0.9189 0.2121 0.088 Uiso 1 1 calc R U . . .
C37 C 0.8530(4) 0.6282(2) 0.3915(4) 0.0840(16) Uani 1 1 d . . . . .
H37A H 0.8793 0.6408 0.4680 0.126 Uiso 1 1 calc R U . . .
H37B H 0.8734 0.6045 0.3397 0.126 Uiso 1 1 calc R U . . .
H37C H 0.7996 0.5935 0.4047 0.126 Uiso 1 1 calc R U . . .
C38 C 0.7510(2) 0.7962(4) 0.2789(6) 0.0883(16) Uani 1 1 d . . . . .
H38A H 0.7660 0.8418 0.3251 0.132 Uiso 1 1 calc R U . . .
H38B H 0.7073 0.7541 0.3163 0.132 Uiso 1 1 calc R U . . .
H38C H 0.7383 0.8031 0.1976 0.132 Uiso 1 1 calc R U . . .
C39A C 0.357(3) 0.567(3) 0.627(5) 0.094(9) Uiso 0.382(8) 1 d . U P B 2
H39A H 0.3738 0.5586 0.5482 0.112 Uiso 0.382(8) 1 calc R U P B 2
S39 S 0.43980(5) 0.69397(5) 0.51532(10) 0.0619(2) Uani 1 1 d . . . . .
O39 O 0.38865(19) 0.70175(16) 0.4313(3) 0.0707(7) Uani 1 1 d . . . . .
N39 N 0.3982(2) 0.6488(2) 0.6380(4) 0.0663(8) Uani 1 1 d D . . . .
H39 H 0.373(3) 0.666(3) 0.678(5) 0.080 Uiso 1 1 d D U . . .
C39 C 0.3628(12) 0.5665(10) 0.633(2) 0.066(3) Uani 0.618(8) 1 d . U P B 1
H39B H 0.3944 0.5512 0.5870 0.079 Uiso 0.618(8) 1 calc R U P B 1
C40A C 0.286(2) 0.5380(18) 0.612(3) 0.123(9) Uiso 0.382(8) 1 d . U P B 2
H40A H 0.2714 0.5305 0.5272 0.147 Uiso 0.382(8) 1 calc R U P B 2
H40B H 0.2650 0.5651 0.6541 0.147 Uiso 0.382(8) 1 calc R U P B 2
C40 C 0.2790(6) 0.5219(5) 0.5903(12) 0.077(3) Uani 0.618(8) 1 d . U P B 1
H40C H 0.2483 0.5396 0.6316 0.092 Uiso 0.618(8) 1 calc R U P B 1
H40D H 0.2754 0.5271 0.5033 0.092 Uiso 0.618(8) 1 calc R U P B 1
C41 C 0.2547(5) 0.4438(4) 0.6225(10) 0.079(2) Uani 0.618(8) 1 d . U P B 1
H41A H 0.2754 0.4218 0.5665 0.095 Uiso 0.618(8) 1 calc R U P B 1
H41B H 0.1995 0.4129 0.6224 0.095 Uiso 0.618(8) 1 calc R U P B 1
C41A C 0.2680(12) 0.4476(11) 0.691(2) 0.090(5) Uiso 0.382(8) 1 d . U P B 2
H41C H 0.2178 0.4228 0.7284 0.108 Uiso 0.382(8) 1 calc R U P B 2
H41D H 0.2702 0.4126 0.6336 0.108 Uiso 0.382(8) 1 calc R U P B 2
C42A C 0.3214(8) 0.4666(7) 0.7761(12) 0.063(3) Uiso 0.382(8) 1 d D U P B 2
C42 C 0.2858(5) 0.4495(4) 0.7471(7) 0.0637(16) Uani 0.618(8) 1 d D U P B 1
C43A C 0.3903(12) 0.5271(11) 0.7225(19) 0.105(5) Uiso 0.382(8) 1 d . U P B 2
H43A H 0.4183 0.5070 0.6797 0.126 Uiso 0.382(8) 1 calc R U P B 2
H43B H 0.4231 0.5633 0.7835 0.126 Uiso 0.382(8) 1 calc R U P B 2
C43 C 0.3470(4) 0.5324(4) 0.7600(7) 0.0665(18) Uani 0.618(8) 1 d . U P B 1
H43C H 0.3929 0.5364 0.7947 0.080 Uiso 0.618(8) 1 calc R U P B 1
H43D H 0.3295 0.5590 0.8126 0.080 Uiso 0.618(8) 1 calc R U P B 1
C44 C 0.3134(6) 0.3915(6) 0.7544(10) 0.086(2) Uani 0.618(8) 1 d D U P B 1
H44A H 0.2729 0.3418 0.7286 0.104 Uiso 0.618(8) 1 calc R U P B 1
H44B H 0.3566 0.4069 0.7005 0.104 Uiso 0.618(8) 1 calc R U P B 1
C44A C 0.3366(9) 0.3993(8) 0.7989(18) 0.080(4) Uiso 0.382(8) 1 d D U P B 2
H44C H 0.3422 0.3799 0.7212 0.096 Uiso 0.382(8) 1 calc R U P B 2
H44D H 0.3843 0.4183 0.8427 0.096 Uiso 0.382(8) 1 calc R U P B 2
C45 C 0.3366(6) 0.3869(7) 0.8840(10) 0.094(3) Uani 0.618(8) 1 d D U P B 1
H45A H 0.3506 0.3476 0.8887 0.113 Uiso 0.618(8) 1 calc R U P B 1
H45B H 0.3812 0.4351 0.9054 0.113 Uiso 0.618(8) 1 calc R U P B 1
C45A C 0.2736(8) 0.3345(8) 0.8703(14) 0.084(4) Uiso 0.382(8) 1 d D U P B 2
H45C H 0.2301 0.3047 0.8178 0.101 Uiso 0.382(8) 1 calc R U P B 2
H45D H 0.2914 0.3012 0.9011 0.101 Uiso 0.382(8) 1 calc R U P B 2
C46 C 0.2772(7) 0.3703(8) 0.9699(9) 0.094(3) Uani 0.618(8) 1 d D U P B 1
H46A H 0.2967 0.3726 1.0513 0.112 Uiso 0.618(8) 1 calc R U P B 1
H46B H 0.2357 0.3187 0.9563 0.112 Uiso 0.618(8) 1 calc R U P B 1
C46A C 0.2512(15) 0.3650(16) 0.970(2) 0.112(7) Uiso 0.382(8) 1 d D U P B 2
H46C H 0.2094 0.3225 1.0118 0.134 Uiso 0.382(8) 1 calc R U P B 2
H46D H 0.2936 0.3884 1.0262 0.134 Uiso 0.382(8) 1 calc R U P B 2
C47 C 0.2474(6) 0.4241(6) 0.9612(9) 0.079(2) Uani 0.618(8) 1 d D U P B 1
H47A H 0.2043 0.4078 1.0157 0.095 Uiso 0.618(8) 1 calc R U P B 1
H47B H 0.2867 0.4748 0.9856 0.095 Uiso 0.618(8) 1 calc R U P B 1
C47A C 0.2283(15) 0.4191(15) 0.944(3) 0.127(9) Uiso 0.382(8) 1 d D U P B 2
H47C H 0.2123 0.4338 1.0175 0.152 Uiso 0.382(8) 1 calc R U P B 2
H47D H 0.1868 0.3991 0.8858 0.152 Uiso 0.382(8) 1 calc R U P B 2
C48 C 0.2234(4) 0.4264(4) 0.8361(7) 0.0635(17) Uani 0.618(8) 1 d D U P B 1
H48A H 0.2046 0.4621 0.8320 0.076 Uiso 0.618(8) 1 calc R U P B 1
H48B H 0.1817 0.3763 0.8144 0.076 Uiso 0.618(8) 1 calc R U P B 1
C48A C 0.2966(9) 0.4831(9) 0.8939(14) 0.092(4) Uiso 0.382(8) 1 d D U P B 2
H48C H 0.3378 0.4990 0.9522 0.110 Uiso 0.382(8) 1 calc R U P B 2
H48D H 0.2875 0.5255 0.8826 0.110 Uiso 0.382(8) 1 calc R U P B 2
C49 C 0.4989(2) 0.7842(2) 0.5822(4) 0.0569(8) Uani 1 1 d . . . . .
C50 C 0.48108(19) 0.84074(19) 0.5885(3) 0.0494(7) Uani 1 1 d . . . . .
C51 C 0.5350(2) 0.9105(2) 0.6337(4) 0.0547(8) Uani 1 1 d . . . . .
H51 H 0.5233 0.9494 0.6389 0.066 Uiso 1 1 calc R U . . .
C52 C 0.6048(2) 0.9243(2) 0.6710(4) 0.0624(9) Uani 1 1 d . . . . .
C53 C 0.6205(2) 0.8663(3) 0.6634(5) 0.0751(13) Uani 1 1 d . . . . .
H53 H 0.6682 0.8751 0.6881 0.090 Uiso 1 1 calc R U . . .
C54 C 0.5692(2) 0.7969(3) 0.6214(5) 0.0734(12) Uani 1 1 d . . . . .
C55 C 0.4070(2) 0.8318(2) 0.5516(4) 0.0571(8) Uani 1 1 d . . . . .
H55A H 0.4038 0.8754 0.5781 0.086 Uiso 1 1 calc R U . . .
H55B H 0.3664 0.7865 0.5881 0.086 Uiso 1 1 calc R U . . .
H55C H 0.4023 0.8276 0.4647 0.086 Uiso 1 1 calc R U . . .
C56 C 0.6613(3) 0.9999(3) 0.7195(5) 0.0802(14) Uani 1 1 d . . . . .
H56A H 0.6476 1.0371 0.6953 0.120 Uiso 1 1 calc R U . . .
H56B H 0.7110 1.0142 0.6880 0.120 Uiso 1 1 calc R U . . .
H56C H 0.6622 0.9976 0.8065 0.120 Uiso 1 1 calc R U . . .
C57 C 0.5893(3) 0.7355(4) 0.6187(9) 0.113(3) Uani 1 1 d . . . . .
H57A H 0.5516 0.6919 0.6629 0.170 Uiso 1 1 calc R U . . .
H57B H 0.6384 0.7536 0.6555 0.170 Uiso 1 1 calc R U . . .
H57C H 0.5907 0.7211 0.5360 0.170 Uiso 1 1 calc R U . . .

loop_
_atom_site_aniso_label
_atom_site_aniso_U_11
_atom_site_aniso_U_22
_atom_site_aniso_U_33
_atom_site_aniso_U_23
_atom_site_aniso_U_13
_atom_site_aniso_U_12
S1 0.0382(3) 0.0506(4) 0.0307(3) -0.0054(3) -0.0041(2) 0.0235(3)
O1 0.0480(11) 0.0699(14) 0.0345(11) 0.0051(10) 0.0041(8) 0.0329(11)
N1 0.0429(12) 0.0446(12) 0.0320(11) -0.0059(9) -0.0056(9) 0.0250(10)
C1 0.0420(13) 0.0474(14) 0.0325(13) -0.0028(10) -0.0008(10) 0.0261(12)
C2 0.0458(15) 0.0603(18) 0.0361(16) 0.0092(12) 0.0053(11) 0.0286(14)
C3 0.0485(16) 0.073(2) 0.0412(17) 0.0087(14) 0.0091(13) 0.0375(16)
C4 0.0425(13) 0.0483(15) 0.0329(14) 0.0013(11) 0.0039(11) 0.0275(12)
C5 0.0452(14) 0.0541(16) 0.0379(15) 0.0072(12) 0.0056(11) 0.0324(13)
C6 0.0497(16) 0.0518(17) 0.0535(18) -0.0109(13) -0.0030(13) 0.0324(14)
C7 0.0575(19) 0.0499(17) 0.077(3) 0.0116(16) 0.0072(17) 0.0329(16)
C8 0.065(2) 0.077(2) 0.057(2) 0.0195(18) 0.0065(16) 0.047(2)
C9 0.064(2) 0.083(2) 0.0366(16) -0.0033(15) -0.0030(14) 0.0508(19)
C10 0.0487(15) 0.0507(16) 0.0450(17) -0.0070(13) -0.0035(12) 0.0304(13)
C11 0.0375(13) 0.0512(15) 0.0302(13) -0.0016(10) -0.0043(10) 0.0238(12)
C12 0.0409(14) 0.0508(16) 0.0423(16) -0.0029(12) -0.0050(11) 0.0226(13)
C13 0.0377(14) 0.0635(19) 0.0483(18) -0.0059(14) -0.0027(12) 0.0224(14)
C14 0.0496(17) 0.076(2) 0.0509(19) -0.0099(16) -0.0081(14) 0.0405(17)
C15 0.0569(18) 0.0612(18) 0.0470(18) -0.0092(14) -0.0093(14) 0.0385(16)
C16 0.0462(15) 0.0525(16) 0.0326(14) -0.0022(11) -0.0063(11) 0.0253(13)
C17 0.0550(19) 0.0513(18) 0.078(3) 0.0034(17) 0.0062(17) 0.0230(16)
C18 0.060(2) 0.104(4) 0.098(4) -0.023(3) -0.006(2) 0.054(3)
C19 0.064(2) 0.0478(17) 0.0511(19) 0.0049(14) 0.0023(15) 0.0249(15)
S20 0.0494(4) 0.0509(4) 0.0370(4) -0.0015(3) -0.0041(3) 0.0236(3)
O20 0.0724(16) 0.0541(13) 0.0380(12) 0.0030(9) 0.0067(10) 0.0311(12)
N20 0.0563(15) 0.0520(14) 0.0429(15) -0.0026(11) -0.0036(11) 0.0314(12)
C20 0.075(2) 0.0620(19) 0.0441(18) -0.0032(14) -0.0031(15) 0.0454(18)
C21 0.098(3) 0.062(2) 0.048(2) 0.0080(16) 0.0144(19) 0.045(2)
C22 0.065(2) 0.062(2) 0.064(2) 0.0016(17) 0.0039(17) 0.0347(18)
C23 0.064(2) 0.0577(19) 0.0465(18) 0.0010(14) -0.0024(14) 0.0377(16)
C24 0.0595(19) 0.0568(18) 0.0453(18) -0.0005(13) 0.0013(14) 0.0332(16)
C25 0.073(2) 0.077(2) 0.055(2) -0.0015(18) -0.0074(17) 0.049(2)
C26 0.068(2) 0.102(3) 0.068(3) -0.007(2) -0.008(2) 0.054(3)
C27 0.072(2) 0.085(3) 0.061(2) -0.0056(19) 0.0031(18) 0.052(2)
C28 0.093(3) 0.073(2) 0.046(2) -0.0012(16) 0.0002(18) 0.056(2)
C29 0.062(2) 0.0584(19) 0.062(2) -0.0116(16) -0.0114(16) 0.0386(17)
C30 0.0487(16) 0.0431(14) 0.0374(15) -0.0040(12) -0.0045(12) 0.0158(12)
C31 0.0549(17) 0.0423(15) 0.0420(17) -0.0053(12) -0.0003(13) 0.0203(13)
C32 0.079(2) 0.0508(17) 0.0460(19) -0.0078(14) -0.0025(16) 0.0352(17)
C33 0.086(3) 0.0402(16) 0.0418(18) -0.0070(13) -0.0032(16) 0.0204(16)
C34 0.063(2) 0.0505(18) 0.052(2) -0.0010(15) -0.0012(16) 0.0032(16)
C35 0.0463(17) 0.0551(19) 0.052(2) -0.0013(15) -0.0046(14) 0.0103(14)
C36 0.0546(19) 0.0598(19) 0.065(2) 0.0045(16) 0.0102(16) 0.0304(16)
C37 0.138(5) 0.047(2) 0.056(2) -0.0013(17) 0.004(3) 0.038(2)
C38 0.044(2) 0.104(4) 0.098(4) 0.028(3) 0.010(2) 0.023(2)
S39 0.0596(5) 0.0495(4) 0.0728(6) -0.0014(4) 0.0103(4) 0.0244(4)
O39 0.0774(18) 0.0528(14) 0.0656(18) -0.0027(12) -0.0034(14) 0.0204(13)
N39 0.0603(18) 0.0619(19) 0.077(2) 0.0049(16) 0.0054(16) 0.0305(15)
C39 0.064(5) 0.050(4) 0.071(5) 0.014(3) 0.001(4) 0.019(3)
C40 0.068(4) 0.054(4) 0.087(6) -0.010(4) -0.007(4) 0.014(3)
C41 0.082(5) 0.052(3) 0.082(5) -0.005(3) -0.004(4) 0.017(3)
C42 0.068(4) 0.066(3) 0.052(4) -0.001(3) -0.011(3) 0.031(3)
C43 0.060(3) 0.068(4) 0.066(4) 0.008(3) -0.004(3) 0.027(3)
C44 0.087(5) 0.099(5) 0.080(5) -0.009(4) 0.006(4) 0.051(4)
C45 0.087(5) 0.118(6) 0.102(6) 0.027(5) 0.007(4) 0.070(5)
C46 0.096(6) 0.117(6) 0.084(6) 0.019(5) -0.013(4) 0.065(5)
C47 0.079(5) 0.105(6) 0.064(5) -0.011(4) 0.000(4) 0.053(4)
C48 0.061(3) 0.061(3) 0.073(4) -0.005(3) -0.001(3) 0.033(3)
C49 0.0487(17) 0.0509(17) 0.072(2) -0.0028(16) 0.0047(16) 0.0253(14)
C50 0.0461(16) 0.0519(17) 0.0518(19) 0.0004(13) -0.0004(13) 0.0257(14)
C51 0.0506(17) 0.0538(18) 0.062(2) -0.0033(15) -0.0052(15) 0.0280(15)
C52 0.0507(18) 0.060(2) 0.076(3) -0.0035(18) -0.0079(17) 0.0271(16)
C53 0.0458(18) 0.077(3) 0.108(4) -0.001(2) -0.009(2) 0.0351(19)
C54 0.054(2) 0.068(2) 0.108(4) -0.007(2) -0.002(2) 0.0377(19)
C55 0.0474(17) 0.0565(19) 0.067(2) 0.0009(16) -0.0078(15) 0.0256(15)
C56 0.060(2) 0.072(3) 0.097(4) -0.004(2) -0.027(2) 0.024(2)
C57 0.075(3) 0.086(3) 0.202(8) -0.020(4) -0.017(4) 0.058(3)

loop_
_atom_type_symbol
_atom_type_description
_atom_type_scat_dispersion_real
_atom_type_scat_dispersion_imag
_atom_type_scat_source
C C 0.0181 0.0091 'International Tables Vol C Tables 4.2.6.8 and 6.1.1.4'
H H 0.0000 0.0000 'International Tables Vol C Tables 4.2.6.8 and 6.1.1.4'
N N 0.0311 0.0180 'International Tables Vol C Tables 4.2.6.8 and 6.1.1.4'
O O 0.0492 0.0322 'International Tables Vol C Tables 4.2.6.8 and 6.1.1.4'
S S 0.3331 0.5567 'International Tables Vol C Tables 4.2.6.8 and 6.1.1.4'

loop_
_exptl_crystal_face_index_h
_exptl_crystal_face_index_k
_exptl_crystal_face_index_l
_exptl_crystal_face_perp_dist
_exptl_oxdiff_crystal_face_indexfrac_h
_exptl_oxdiff_crystal_face_indexfrac_k
_exptl_oxdiff_crystal_face_indexfrac_l
_exptl_oxdiff_crystal_face_x
_exptl_oxdiff_crystal_face_y
_exptl_oxdiff_crystal_face_z
-4 5 0 0.0627 -3.9975 4.9988 0.0006 -0.3421 -0.1361 -0.1421
4 -5 0 0.0627 3.9975 -4.9988 -0.0006 0.3421 0.1361 0.1421
-1 -1 0 0.0328 -1.0016 -1.0006 -0.0006 -0.0227 0.1474 -0.0082
1 1 0 0.0328 1.0016 1.0006 0.0006 0.0227 -0.1474 0.0082
-1 2 2 0.1862 -1.0007 1.9985 2.0013 -0.0020 -0.0925 -0.2985
-2 -8 -5 0.1163 -2.0040 -7.9988 -5.0053 -0.1391 0.7734 0.6909
-6 6 -6 0.1449 -5.9917 6.0020 -6.0021 -0.7846 -0.0894 0.5665
-1 -4 7 0.1700 -1.0116 -4.0057 7.0015 0.4266 0.3964 -0.8602
13 -5 0 0.0581 13.0029 -4.9946 0.0016 0.7977 -0.4646 0.3254
11 -3 4 0.1133 10.9997 -2.9979 4.0035 0.8495 -0.4883 -0.2472
-8 13 -3 0.0918 -7.9890 13.0001 -2.9990 -0.9245 -0.5172 0.0601
-10 0 -4 0.1037 -10.0020 -0.0021 -4.0042 -0.7151 0.6634 0.3040

loop_
_geom_angle_atom_site_label_1
_geom_angle_atom_site_label_2
_geom_angle_atom_site_label_3
_geom_angle
O1 S1 N1 113.57(14)
O1 S1 C11 106.93(14)
N1 S1 C11 98.76(12)
S1 N1 H1 112(3)
C1 N1 S1 116.27(19)
C1 N1 H1 115(3)
N1 C1 H1A 108.3
N1 C1 C2 117.4(3)
N1 C1 C5 111.3(2)
C2 C1 H1A 108.3
C5 C1 H1A 108.3
C5 C1 C2 102.9(2)
C1 C2 H2A 111.4
C1 C2 H2B 111.4
H2A C2 H2B 109.2
C3 C2 C1 101.9(2)
C3 C2 H2A 111.4
C3 C2 H2B 111.4
C2 C3 H3A 110.5
C2 C3 H3B 110.5
C2 C3 C4 106.0(2)
H3A C3 H3B 108.7
C4 C3 H3A 110.5
C4 C3 H3B 110.5
C5 C4 C3 103.9(2)
C6 C4 C3 110.1(3)
C6 C4 C5 111.3(2)
C10 C4 C3 111.0(3)
C10 C4 C5 112.2(2)
C10 C4 C6 108.3(2)
C1 C5 C4 105.4(2)
C1 C5 H5A 110.7
C1 C5 H5B 110.7
C4 C5 H5A 110.7
C4 C5 H5B 110.7
H5A C5 H5B 108.8
C4 C6 H6A 109.2
C4 C6 H6B 109.2
H6A C6 H6B 107.9
C7 C6 C4 112.2(3)
C7 C6 H6A 109.2
C7 C6 H6B 109.2
C6 C7 H7A 109.3
C6 C7 H7B 109.3
H7A C7 H7B 107.9
C8 C7 C6 111.8(3)
C8 C7 H7A 109.3
C8 C7 H7B 109.3
C7 C8 H8A 109.5
C7 C8 H8B 109.5
H8A C8 H8B 108.1
C9 C8 C7 110.5(3)
C9 C8 H8A 109.5
C9 C8 H8B 109.5
C8 C9 H9A 109.4
C8 C9 H9B 109.4
C8 C9 C10 111.2(3)
H9A C9 H9B 108.0
C10 C9 H9A 109.4
C10 C9 H9B 109.4
C4 C10 H10A 109.0
C4 C10 H10B 109.0
C9 C10 C4 112.8(3)
C9 C10 H10A 109.0
C9 C10 H10B 109.0
H10A C10 H10B 107.8
C12 C11 S1 115.2(2)
C16 C11 S1 123.0(2)
C16 C11 C12 121.4(3)
C11 C12 C17 122.3(3)
C13 C12 C11 118.5(3)
C13 C12 C17 119.1(3)
C12 C13 H13 119.1
C14 C13 C12 121.7(3)
C14 C13 H13 119.1
C13 C14 C15 118.3(3)
C13 C14 C18 119.7(4)
C15 C14 C18 122.0(4)
C14 C15 H15 118.7
C14 C15 C16 122.5(3)
C16 C15 H15 118.7
C11 C16 C15 117.6(3)
C11 C16 C19 123.5(3)
C15 C16 C19 118.9(3)
C12 C17 H17A 109.5
C12 C17 H17B 109.5
C12 C17 H17C 109.5
H17A C17 H17B 109.5
H17A C17 H17C 109.5
H17B C17 H17C 109.5
C14 C18 H18A 109.5
C14 C18 H18B 109.5
C14 C18 H18C 109.5
H18A C18 H18B 109.5
H18A C18 H18C 109.5
H18B C18 H18C 109.5
C16 C19 H19A 109.5
C16 C19 H19B 109.5
C16 C19 H19C 109.5
H19A C19 H19B 109.5
H19A C19 H19C 109.5
H19B C19 H19C 109.5
O20 S20 N20 113.81(16)
O20 S20 C30 107.42(16)
N20 S20 C30 96.18(14)
S20 N20 H20 115(3)
C20 N20 S20 118.8(2)
C20 N20 H20 116(3)
N20 C20 H20A 109.0
N20 C20 C21 115.2(3)
N20 C20 C24 111.9(3)
C21 C20 H20A 109.0
C24 C20 H20A 109.0
C24 C20 C21 102.6(3)
C20 C21 H21A 110.3
C20 C21 H21B 110.3
H21A C21 H21B 108.5
C22 C21 C20 107.2(3)
C22 C21 H21A 110.3
C22 C21 H21B 110.3
C21 C22 H22A 110.3
C21 C22 H22B 110.3
C21 C22 C23 107.3(3)
H22A C22 H22B 108.5
C23 C22 H22A 110.3
C23 C22 H22B 110.3
C24 C23 C22 102.6(3)
C25 C23 C22 109.3(3)
C25 C23 C24 112.1(3)
C29 C23 C22 111.2(3)
C29 C23 C24 112.9(3)
C29 C23 C25 108.5(3)
C20 C24 C23 105.5(3)
C20 C24 H24A 110.6
C20 C24 H24B 110.6
C23 C24 H24A 110.6
C23 C24 H24B 110.6
H24A C24 H24B 108.8
C23 C25 H25A 108.7
C23 C25 H25B 108.7
H25A C25 H25B 107.6
C26 C25 C23 114.3(4)
C26 C25 H25A 108.7
C26 C25 H25B 108.7
C25 C26 H26A 109.3
C25 C26 H26B 109.3
C25 C26 C27 111.8(4)
H26A C26 H26B 107.9
C27 C26 H26A 109.3
C27 C26 H26B 109.3
C26 C27 H27A 109.5
C26 C27 H27B 109.5
H27A C27 H27B 108.1
C28 C27 C26 110.6(3)
C28 C27 H27A 109.5
C28 C27 H27B 109.5
C27 C28 H28A 109.7
C27 C28 H28B 109.7
H28A C28 H28B 108.2
C29 C28 C27 109.7(3)
C29 C28 H28A 109.7
C29 C28 H28B 109.7
C23 C29 C28 112.7(3)
C23 C29 H29A 109.1
C23 C29 H29B 109.1
C28 C29 H29A 109.1
C28 C29 H29B 109.1
H29A C29 H29B 107.8
C31 C30 S20 123.6(2)
C31 C30 C35 120.8(3)
C35 C30 S20 115.6(3)
C30 C31 C32 118.0(3)
C30 C31 C36 123.9(3)
C32 C31 C36 118.0(3)
C31 C32 H32 118.7
C33 C32 C31 122.7(4)
C33 C32 H32 118.7
C32 C33 C34 118.1(4)
C32 C33 C37 120.4(5)
C34 C33 C37 121.5(4)
C33 C34 H34 119.0
C33 C34 C35 122.0(4)
C35 C34 H34 119.0
C30 C35 C38 122.2(4)
C34 C35 C30 118.4(4)
C34 C35 C38 119.4(4)
C31 C36 H36A 109.5
C31 C36 H36B 109.5
C31 C36 H36C 109.5
H36A C36 H36B 109.5
H36A C36 H36C 109.5
H36B C36 H36C 109.5
C33 C37 H37A 109.5
C33 C37 H37B 109.5
C33 C37 H37C 109.5
H37A C37 H37B 109.5
H37A C37 H37C 109.5
H37B C37 H37C 109.5
C35 C38 H38A 109.5
C35 C38 H38B 109.5
C35 C38 H38C 109.5
H38A C38 H38B 109.5
H38A C38 H38C 109.5
H38B C38 H38C 109.5
N39 C39A H39A 102.5
N39 C39A C43A 111(3)
C40A C39A H39A 102.5
C40A C39A N39 115(4)
C40A C39A C43A 120(4)
C43A C39A H39A 102.5
O39 S39 N39 113.4(2)
O39 S39 C49 107.69(18)
N39 S39 C49 97.4(2)
C39A N39 S39 115(2)
C39A N39 H39 113(4)
S39 N39 H39 116(4)
C39 N39 S39 116.1(10)
C39 N39 H39 116(4)
N39 C39 H39B 110.8
N39 C39 C40 116.8(15)
N39 C39 C43 111.1(17)
C40 C39 H39B 110.8
C43 C39 H39B 110.8
C43 C39 C40 95.5(12)
C39A C40A H40A 113.5
C39A C40A H40B 113.5
C39A C40A C41A 91(3)
H40A C40A H40B 110.8
C41A C40A H40A 113.5
C41A C40A H40B 113.5
C39 C40 H40C 111.0
C39 C40 H40D 111.0
H40C C40 H40D 109.0
C41 C40 C39 103.7(11)
C41 C40 H40C 111.0
C41 C40 H40D 111.0
C40 C41 H41A 110.9
C40 C41 H41B 110.9
C40 C41 C42 104.1(7)
H41A C41 H41B 109.0
C42 C41 H41A 110.9
C42 C41 H41B 110.9
C40A C41A H41C 110.1
C40A C41A H41D 110.1
H41C C41A H41D 108.5
C42A C41A C40A 107.8(17)
C42A C41A H41C 110.1
C42A C41A H41D 110.1
C41A C42A C43A 105.0(14)
C41A C42A C44A 110.3(14)
C41A C42A C48A 111.1(15)
C43A C42A C44A 106.1(12)
C43A C42A C48A 117.2(14)
C48A C42A C44A 107.0(12)
C41 C42 C43 104.6(6)
C41 C42 C44 106.9(7)
C43 C42 C44 115.8(8)
C48 C42 C41 108.9(7)
C48 C42 C43 112.6(6)
C48 C42 C44 107.8(6)
C39A C43A H43A 111.3
C39A C43A H43B 111.3
C42A C43A C39A 102(2)
C42A C43A H43A 111.3
C42A C43A H43B 111.3
H43A C43A H43B 109.2
C39 C43 H43C 110.4
C39 C43 H43D 110.4
C42 C43 C39 106.7(9)
C42 C43 H43C 110.4
C42 C43 H43D 110.4
H43C C43 H43D 108.6
C42 C44 H44A 109.7
C42 C44 H44B 109.7
H44A C44 H44B 108.2
C45 C44 C42 109.8(7)
C45 C44 H44A 109.7
C45 C44 H44B 109.7
C42A C44A H44C 109.0
C42A C44A H44D 109.0
H44C C44A H44D 107.8
C45A C44A C42A 113.0(12)
C45A C44A H44C 109.0
C45A C44A H44D 109.0
C44 C45 H45A 109.1
C44 C45 H45B 109.1
H45A C45 H45B 107.8
C46 C45 C44 112.7(8)
C46 C45 H45A 109.1
C46 C45 H45B 109.1
C44A C45A H45C 109.8
C44A C45A H45D 109.8
H45C C45A H45D 108.2
C46A C45A C44A 109.5(16)
C46A C45A H45C 109.8
C46A C45A H45D 109.8
C45 C46 H46A 109.1
C45 C46 H46B 109.1
C45 C46 C47 112.7(9)
H46A C46 H46B 107.8
C47 C46 H46A 109.1
C47 C46 H46B 109.1
C45A C46A H46C 107.7
C45A C46A H46D 107.7
H46C C46A H46D 107.1
C47A C46A C45A 118(2)
C47A C46A H46C 107.7
C47A C46A H46D 107.7
C46 C47 H47A 109.6
C46 C47 H47B 109.6
H47A C47 H47B 108.1
C48 C47 C46 110.1(8)
C48 C47 H47A 109.6
C48 C47 H47B 109.6
C46A C47A H47C 111.1
C46A C47A H47D 111.1
C46A C47A C48A 103(2)
H47C C47A H47D 109.0
C48A C47A H47C 111.1
C48A C47A H47D 111.1
C42 C48 H48A 109.0
C42 C48 H48B 109.0
C47 C48 C42 112.8(7)
C47 C48 H48A 109.0
C47 C48 H48B 109.0
H48A C48 H48B 107.8
C42A C48A H48C 108.7
C42A C48A H48D 108.7
C47A C48A C42A 114(2)
C47A C48A H48C 108.7
C47A C48A H48D 108.7
H48C C48A H48D 107.6
C50 C49 S39 124.2(3)
C50 C49 C54 120.5(4)
C54 C49 S39 115.1(3)
C49 C50 C51 118.2(3)
C49 C50 C55 124.2(3)
C51 C50 C55 117.5(3)
C50 C51 H51 119.0
C52 C51 C50 122.0(3)
C52 C51 H51 119.0
C51 C52 C53 118.0(4)
C51 C52 C56 120.6(4)
C53 C52 C56 121.4(4)
C52 C53 H53 119.0
C54 C53 C52 122.1(4)
C54 C53 H53 119.0
C49 C54 C57 121.5(4)
C53 C54 C49 119.1(4)
C53 C54 C57 119.4(4)
C50 C55 H55A 109.5
C50 C55 H55B 109.5
C50 C55 H55C 109.5
H55A C55 H55B 109.5
H55A C55 H55C 109.5
H55B C55 H55C 109.5
C52 C56 H56A 109.5
C52 C56 H56B 109.5
C52 C56 H56C 109.5
H56A C56 H56B 109.5
H56A C56 H56C 109.5
H56B C56 H56C 109.5
C54 C57 H57A 109.5
C54 C57 H57B 109.5
C54 C57 H57C 109.5
H57A C57 H57B 109.5
H57A C57 H57C 109.5
H57B C57 H57C 109.5

loop_
_geom_bond_atom_site_label_1
_geom_bond_atom_site_label_2
_geom_bond_distance
S1 O1 1.485(2)
S1 N1 1.647(2)
S1 C11 1.810(3)
N1 H1 0.87(2)
N1 C1 1.468(4)
C1 H1A 1.0000
C1 C2 1.525(4)
C1 C5 1.522(4)
C2 H2A 0.9900
C2 H2B 0.9900
C2 C3 1.523(4)
C3 H3A 0.9900
C3 H3B 0.9900
C3 C4 1.561(4)
C4 C5 1.559(4)
C4 C6 1.537(4)
C4 C10 1.527(4)
C5 H5A 0.9900
C5 H5B 0.9900
C6 H6A 0.9900
C6 H6B 0.9900
C6 C7 1.532(5)
C7 H7A 0.9900
C7 H7B 0.9900
C7 C8 1.517(6)
C8 H8A 0.9900
C8 H8B 0.9900
C8 C9 1.511(6)
C9 H9A 0.9900
C9 H9B 0.9900
C9 C10 1.511(5)
C10 H10A 0.9900
C10 H10B 0.9900
C11 C12 1.398(4)
C11 C16 1.391(4)
C12 C13 1.393(5)
C12 C17 1.499(5)
C13 H13 0.9500
C13 C14 1.381(6)
C14 C15 1.382(6)
C14 C18 1.518(5)
C15 H15 0.9500
C15 C16 1.399(5)
C16 C19 1.512(5)
C17 H17A 0.9800
C17 H17B 0.9800
C17 H17C 0.9800
C18 H18A 0.9800
C18 H18B 0.9800
C18 H18C 0.9800
C19 H19A 0.9800
C19 H19B 0.9800
C19 H19C 0.9800
S20 O20 1.484(3)
S20 N20 1.648(3)
S20 C30 1.806(3)
N20 H20 0.88(3)
N20 C20 1.459(4)
C20 H20A 1.0000
C20 C21 1.547(6)
C20 C24 1.531(5)
C21 H21A 0.9900
C21 H21B 0.9900
C21 C22 1.517(6)
C22 H22A 0.9900
C22 H22B 0.9900
C22 C23 1.561(6)
C23 C24 1.533(5)
C23 C25 1.528(5)
C23 C29 1.521(5)
C24 H24A 0.9900
C24 H24B 0.9900
C25 H25A 0.9900
C25 H25B 0.9900
C25 C26 1.487(6)
C26 H26A 0.9900
C26 H26B 0.9900
C26 C27 1.529(7)
C27 H27A 0.9900
C27 H27B 0.9900
C27 C28 1.530(6)
C28 H28A 0.9900
C28 H28B 0.9900
C28 C29 1.523(6)
C29 H29A 0.9900
C29 H29B 0.9900
C30 C31 1.396(5)
C30 C35 1.407(5)
C31 C32 1.399(5)
C31 C36 1.500(5)
C32 H32 0.9500
C32 C33 1.373(6)
C33 C34 1.390(7)
C33 C37 1.525(6)
C34 H34 0.9500
C34 C35 1.391(6)
C35 C38 1.503(7)
C36 H36A 0.9800
C36 H36B 0.9800
C36 H36C 0.9800
C37 H37A 0.9800
C37 H37B 0.9800
C37 H37C 0.9800
C38 H38A 0.9800
C38 H38B 0.9800
C38 H38C 0.9800
C39A H39A 1.0000
C39A N39 1.47(5)
C39A C40A 1.28(6)
C39A C43A 1.69(5)
S39 O39 1.484(4)
S39 N39 1.645(4)
S39 C49 1.803(4)
N39 H39 0.88(3)
N39 C39 1.477(19)
C39 H39B 1.0000
C39 C40 1.58(2)
C39 C43 1.55(2)
C40A H40A 0.9900
C40A H40B 0.9900
C40A C41A 1.93(4)
C40 H40C 0.9900
C40 H40D 0.9900
C40 C41 1.474(13)
C41 H41A 0.9900
C41 H41B 0.9900
C41 C42 1.520(12)
C41A H41C 0.9900
C41A H41D 0.9900
C41A C42A 1.36(3)
C42A C43A 1.47(2)
C42A C44A 1.591(16)
C42A C48A 1.517(16)
C42 C43 1.544(10)
C42 C44 1.563(11)
C42 C48 1.508(10)
C43A H43A 0.9900
C43A H43B 0.9900
C43 H43C 0.9900
C43 H43D 0.9900
C44 H44A 0.9900
C44 H44B 0.9900
C44 C45 1.551(13)
C44A H44C 0.9900
C44A H44D 0.9900
C44A C45A 1.545(17)
C45 H45A 0.9900
C45 H45B 0.9900
C45 C46 1.459(13)
C45A H45C 0.9900
C45A H45D 0.9900
C45A C46A 1.467(19)
C46 H46A 0.9900
C46 H46B 0.9900
C46 C47 1.521(12)
C46A H46C 0.9900
C46A H46D 0.9900
C46A C47A 1.44(2)
C47 H47A 0.9900
C47 H47B 0.9900
C47 C48 1.499(12)
C47A H47C 0.9900
C47A H47D 0.9900
C47A C48A 1.48(2)
C48 H48A 0.9900
C48 H48B 0.9900
C48A H48C 0.9900
C48A H48D 0.9900
C49 C50 1.391(5)
C49 C54 1.411(6)
C50 C51 1.403(5)
C50 C55 1.505(5)
C51 H51 0.9500
C51 C52 1.387(5)
C52 C53 1.390(6)
C52 C56 1.508(6)
C53 H53 0.9500
C53 C54 1.371(7)
C54 C57 1.519(6)
C55 H55A 0.9800
C55 H55B 0.9800
C55 H55C 0.9800
C56 H56A 0.9800
C56 H56B 0.9800
C56 H56C 0.9800
C57 H57A 0.9800
C57 H57B 0.9800
C57 H57C 0.9800

loop_
_geom_hbond_atom_site_label_D
_geom_hbond_atom_site_label_H
_geom_hbond_atom_site_label_A
_geom_hbond_distance_DH
_geom_hbond_distance_HA
_geom_hbond_distance_DA
_geom_hbond_angle_DHA
_geom_hbond_site_symmetry_A
N1 H1 O1 0.87(2) 2.05(3) 2.893(3) 164(4) 3_664
N20 H20 O20 0.88(3) 2.08(3) 2.925(4) 160(4) 2_765
N39 H39 O39 0.88(3) 2.05(3) 2.920(5) 169(5) 2_665

loop_
_geom_torsion_atom_site_label_1
_geom_torsion_atom_site_label_2
_geom_torsion_atom_site_label_3
_geom_torsion_atom_site_label_4
_geom_torsion
S1 N1 C1 C2 -89.8(3)
S1 N1 C1 C5 152.1(2)
S1 C11 C12 C13 171.1(2)
S1 C11 C12 C17 -12.7(4)
S1 C11 C16 C15 -170.6(2)
S1 C11 C16 C19 11.3(4)
O1 S1 N1 C1 84.0(2)
O1 S1 C11 C12 -146.3(2)
O1 S1 C11 C16 26.3(3)
N1 S1 C11 C12 95.6(2)
N1 S1 C11 C16 -91.7(3)
N1 C1 C2 C3 -167.4(3)
N1 C1 C5 C4 163.3(2)
C1 C2 C3 C4 36.1(3)
C2 C1 C5 C4 36.7(3)
C2 C3 C4 C5 -13.6(3)
C2 C3 C4 C6 -132.9(3)
C2 C3 C4 C10 107.2(3)
C3 C4 C5 C1 -14.2(3)
C3 C4 C6 C7 -175.8(3)
C3 C4 C10 C9 177.1(3)
C4 C6 C7 C8 55.2(4)
C5 C1 C2 C3 -44.9(3)
C5 C4 C6 C7 69.5(3)
C5 C4 C10 C9 -67.1(3)
C6 C4 C5 C1 104.3(3)
C6 C4 C10 C9 56.1(3)
C6 C7 C8 C9 -54.6(4)
C7 C8 C9 C10 55.7(4)
C8 C9 C10 C4 -58.1(4)
C10 C4 C5 C1 -134.2(3)
C10 C4 C6 C7 -54.3(3)
C11 S1 N1 C1 -163.1(2)
C11 C12 C13 C14 0.3(5)
C12 C11 C16 C15 1.6(4)
C12 C11 C16 C19 -176.5(3)
C12 C13 C14 C15 1.0(5)
C12 C13 C14 C18 -179.9(4)
C13 C14 C15 C16 -1.1(5)
C14 C15 C16 C11 -0.1(5)
C14 C15 C16 C19 178.0(3)
C16 C11 C12 C13 -1.7(5)
C16 C11 C12 C17 174.6(3)
C17 C12 C13 C14 -176.0(4)
C18 C14 C15 C16 179.8(4)
S20 N20 C20 C21 -95.2(4)
S20 N20 C20 C24 148.1(3)
S20 C30 C31 C32 -178.7(3)
S20 C30 C31 C36 2.6(5)
S20 C30 C35 C34 177.4(3)
S20 C30 C35 C38 -5.6(5)
O20 S20 N20 C20 81.6(3)
O20 S20 C30 C31 30.2(3)
O20 S20 C30 C35 -147.9(3)
N20 S20 C30 C31 -87.1(3)
N20 S20 C30 C35 94.7(3)
N20 C20 C21 C22 -146.9(3)
N20 C20 C24 C23 162.2(3)
C20 C21 C22 C23 3.2(5)
C21 C20 C24 C23 38.2(4)
C21 C22 C23 C24 19.9(4)
C21 C22 C23 C25 -99.3(4)
C21 C22 C23 C29 140.9(4)
C22 C23 C24 C20 -36.1(4)
C22 C23 C25 C26 -174.9(4)
C22 C23 C29 C28 176.0(3)
C23 C25 C26 C27 53.8(5)
C24 C20 C21 C22 -25.1(4)
C24 C23 C25 C26 72.0(5)
C24 C23 C29 C28 -69.3(4)
C25 C23 C24 C20 81.1(4)
C25 C23 C29 C28 55.7(4)
C25 C26 C27 C28 -54.1(6)
C26 C27 C28 C29 56.0(5)
C27 C28 C29 C23 -58.6(4)
C29 C23 C24 C20 -155.9(3)
C29 C23 C25 C26 -53.5(5)
C30 S20 N20 C20 -166.2(3)
C30 C31 C32 C33 2.2(5)
C31 C30 C35 C34 -0.8(5)
C31 C30 C35 C38 176.3(4)
C31 C32 C33 C34 -2.0(5)
C31 C32 C33 C37 179.8(3)
C32 C33 C34 C35 0.3(6)
C33 C34 C35 C30 1.0(6)
C33 C34 C35 C38 -176.1(4)
C35 C30 C31 C32 -0.7(5)
C35 C30 C31 C36 -179.4(3)
C36 C31 C32 C33 -179.1(3)
C37 C33 C34 C35 178.5(4)
C39A N39 C39 C40 -9(34)
C39A N39 C39 C43 -117(36)
S39 N39 C39 C40 -89.0(18)
S39 N39 C39 C43 162.9(10)
S39 C49 C50 C51 -174.5(3)
S39 C49 C50 C55 6.5(6)
S39 C49 C54 C53 174.1(4)
S39 C49 C54 C57 -6.2(8)
O39 S39 N39 C39A 81(2)
O39 S39 N39 C39 87.0(11)
O39 S39 C49 C50 21.9(4)
O39 S39 C49 C54 -153.4(4)
N39 C39A C40A C41A -150(4)
N39 C39A C43A C42A 133(3)
N39 S39 C49 C50 -95.6(4)
N39 S39 C49 C54 89.1(4)
N39 C39 C40 C41 -166.8(15)
N39 C39 C43 C42 159.2(12)
C39 C40 C41 C42 43.6(14)
C40A C39A N39 S39 -99(5)
C40A C39A N39 C39 159(39)
C40A C39A C43A C42A -5(6)
C40A C41A C42A C43A -38(2)
C40A C41A C42A C44A -151.4(16)
C40A C41A C42A C48A 90.1(18)
C40 C39 C43 C42 37.7(14)
C40 C41 C42 C43 -18.1(10)
C40 C41 C42 C44 -141.3(9)
C40 C41 C42 C48 102.5(9)
C41 C42 C43 C39 -14.2(13)
C41 C42 C44 C45 -172.8(8)
C41 C42 C48 C47 175.3(7)
C41A C42A C43A C39A 29(3)
C41A C42A C44A C45A -74.4(19)
C41A C42A C48A C47A 61(2)
C42A C44A C45A C46A -44(2)
C42 C44 C45 C46 54.8(12)
C43A C39A N39 S39 120(3)
C43A C39A N39 C39 18(32)
C43A C39A C40A C41A -13(5)
C43A C42A C44A C45A 172.4(15)
C43A C42A C48A C47A -178.2(19)
C43 C39 C40 C41 -49.8(15)
C43 C42 C44 C45 71.2(10)
C43 C42 C48 C47 -69.3(9)
C44 C42 C43 C39 103.2(13)
C44 C42 C48 C47 59.6(9)
C44 C45 C46 C47 -53.6(13)
C44A C42A C43A C39A 145(3)
C44A C42A C48A C47A -59(2)
C44A C45A C46A C47A 55(3)
C45 C46 C47 C48 54.1(13)
C45A C46A C47A C48A -63(3)
C46 C47 C48 C42 -58.2(10)
C46A C47A C48A C42A 65(3)
C48 C42 C43 C39 -132.2(12)
C48 C42 C44 C45 -55.9(10)
C48A C42A C43A C39A -95(3)
C48A C42A C44A C45A 46.6(18)
C49 S39 N39 C39A -166(2)
C49 S39 N39 C39 -160.0(11)
C49 C50 C51 C52 0.4(6)
C50 C49 C54 C53 -1.4(8)
C50 C49 C54 C57 178.3(6)
C50 C51 C52 C53 -0.5(7)
C50 C51 C52 C56 -179.8(4)
C51 C52 C53 C54 -0.4(8)
C52 C53 C54 C49 1.3(9)
C52 C53 C54 C57 -178.3(6)
C54 C49 C50 C51 0.5(6)
C54 C49 C50 C55 -178.5(4)
C55 C50 C51 C52 179.5(4)
C56 C52 C53 C54 178.9(5)
